data_4126294
loop_
_publ_author_name
'Lu, Wei'
'Li, Yongxin'
'Ganguly, Rakesh'
'Kinjo, Rei'

_publ_section_title
;
 Alkene-Carbene Isomerization induced by Borane: Access to an Asymmetrical
 Diborene.
;
_journal_name_full 'Journal of the American Chemical Society'
_journal_paper_doi 10.1021/jacs.7b02251
_journal_year 2017
_chemical_formula_sum 'C22 H40 B3 Br4 N O Si2'
_chemical_formula_weight 742.80
_space_group_crystal_system monoclinic
_space_group_IT_number 9
_space_group_name_Hall 'C -2yc'
_space_group_name_H-M_alt 'C 1 c 1'
_symmetry_space_group_name_Hall 'C -2yc'
_symmetry_space_group_name_H-M 'C 1 c 1'
_atom_sites_solution_hydrogens geom
_cell_angle_alpha 90
_cell_angle_beta 121.3141(15)
_cell_angle_gamma 90
_cell_formula_units_Z 4
_cell_length_a 20.6001(10)
_cell_length_b 9.5028(4)
_cell_length_c 18.7349(14)
_cell_measurement_reflns_used 6692
_cell_measurement_temperature 103.(2)
_cell_measurement_theta_max 28.6910
_cell_measurement_theta_min 2.3145
_cell_volume 3133.3(3)
_computing_cell_refinement 'SAINT V8.37A (Bruker AXS Inc., 2015)'
_computing_data_collection 'APEX3 (Bruker AXS Inc., 2015)'
_computing_data_reduction 'SAINT V8.37A (Bruker AXS Inc., 2015)'
_computing_molecular_graphics 'XP (Bruker AXS Inc., 2015)'
_computing_publication_material 'APEX3 (Bruker AXS Inc., 2015)'
_computing_structure_refinement 'SHELXL-2014/7 (Sheldrick, 2014)'
_computing_structure_solution 'XT, VERSION 2014/5'
_diffrn_ambient_temperature 103.(2)
_diffrn_detector_area_resol_mean 8.3333
_diffrn_measured_fraction_theta_full 0.996
_diffrn_measured_fraction_theta_max 0.996
_diffrn_measurement_device_type 'CCD area detector'
_diffrn_measurement_method 'phi and omega scans'
_diffrn_radiation_monochromator graphite
_diffrn_radiation_type MoK\a
_diffrn_radiation_wavelength 0.71073
_diffrn_reflns_av_R_equivalents 0.0839
_diffrn_reflns_av_unetI/netI 0.1268
_diffrn_reflns_limit_h_max 29
_diffrn_reflns_limit_h_min -25
_diffrn_reflns_limit_k_max 13
_diffrn_reflns_limit_k_min -13
_diffrn_reflns_limit_l_max 25
_diffrn_reflns_limit_l_min -27
_diffrn_reflns_number 26086
_diffrn_reflns_theta_full 31.16
_diffrn_reflns_theta_max 31.16
_diffrn_reflns_theta_min 2.31
_diffrn_source 'fine-focus sealed tube'
_diffrn_source_type 'Bruker KappaCCD'
_exptl_absorpt_coefficient_mu 5.230
_exptl_absorpt_correction_T_max 0.39
_exptl_absorpt_correction_T_min 0.21
_exptl_absorpt_correction_type multi-scan
_exptl_absorpt_process_details
;
SADABS-2014/5 - Bruker AXS area detector scaling and absorption correction
;
_exptl_crystal_colour colourless
_exptl_crystal_density_diffrn 1.575
_exptl_crystal_density_method 'not measured'
_exptl_crystal_description block
_exptl_crystal_F_000 1480
_exptl_crystal_size_max 0.320
_exptl_crystal_size_mid 0.300
_exptl_crystal_size_min 0.220
_refine_diff_density_max 1.148
_refine_diff_density_min -1.104
_refine_ls_abs_structure_details
;

Flack x determined using 1742 quotients [(I+)-(I-)]/[(I+)+(I-)]
(Parsons, Flack and Wagner, Acta Cryst. B69 (2013) 249-259).
;
_refine_ls_abs_structure_Flack 0.023(9)
_refine_ls_extinction_method none
_refine_ls_goodness_of_fit_ref 1.008
_refine_ls_hydrogen_treatment constr
_refine_ls_matrix_type full
_refine_ls_number_parameters 309
_refine_ls_number_reflns 8834
_refine_ls_number_restraints 2
_refine_ls_restrained_S_all 1.008
_refine_ls_R_factor_all 0.1127
_refine_ls_R_factor_gt 0.0583
_refine_ls_shift/su_max 0.001
_refine_ls_shift/su_mean 0.000
_refine_ls_structure_factor_coef Fsqd
_refine_ls_weighting_details 'w=1/[\s^2^(Fo^2^)+(0.0202P)^2^+6.2073P] where P=(Fo^2^+2Fc^2^)/3'
_refine_ls_weighting_scheme calc
_refine_ls_wR_factor_gt 0.0921
_refine_ls_wR_factor_ref 0.1069
_reflns_number_gt 5833
_reflns_number_total 8834
_reflns_threshold_expression 'I > 2\s(I)'
_cod_data_source_file ja7b02251_si_005.cif
_cod_data_source_block rei537
_cod_depositor_comments
;
The following automatic conversions were performed:

'_exptl_absorpt_correction_type' value 'Multi-Scan' changed to
'multi-scan' according to
/home/data/users/saulius/crontab/automatic-downloads/rss-feeds/ACS/lib/dictionaries/cif_core.dic
dictionary named 'cif_core.dic' version 2.4.2 from 2011-04-26.

Automatic conversion script
Id: cif_fix_values 4973 2017-02-22 13:04:09Z antanas 
;
_cod_database_code 4126294

loop_
_space_group_symop_operation_xyz
'x, y, z'
'x, -y, z+1/2'
'x+1/2, y+1/2, z'
'x+1/2, -y+1/2, z+1/2'

loop_
_atom_site_type_symbol
_atom_site_label
_atom_site_fract_x
_atom_site_fract_y
_atom_site_fract_z
_atom_site_U_iso_or_equiv
_atom_site_adp_type
_atom_site_calc_flag
_atom_site_refinement_flags_adp
_atom_site_refinement_flags_posn
_atom_site_occupancy
B B1 0.4111(5) 0.6354(9) 0.4505(5) 0.0121(17) Uani d . . 1
B B2 0.6271(5) 0.5351(9) 0.5784(6) 0.0163(18) Uani d . . 1
B B3 0.6648(5) 0.4359(9) 0.5321(7) 0.023(2) Uani d . . 1
Br Br1 0.69593(5) 0.70709(8) 0.60109(5) 0.02313(19) Uani d . . 1
Br Br2 0.64536(4) 0.45884(8) 0.68842(5) 0.0238(2) Uani d . . 1
Br Br3 0.75750(6) 0.33475(10) 0.59847(7) 0.0411(3) Uani d . . 1
Br Br4 0.62306(6) 0.43549(11) 0.41546(6) 0.0407(3) Uani d . . 1
C C1 0.5234(4) 0.8137(7) 0.5115(5) 0.0125(15) Uani d . . 1
C C2 0.5344(4) 0.8779(7) 0.4513(5) 0.0169(17) Uani d . . 1
C C3 0.5145(5) 0.8071(8) 0.3702(5) 0.0217(18) Uani d . . 1
H H3 0.5033 0.7061 0.3744 0.026 Uiso calc U R 1
C C4 0.5802(6) 0.8109(9) 0.3535(7) 0.036(2) Uani d . . 1
H H4A 0.5915 0.9088 0.3474 0.054 Uiso calc U R 1
H H4B 0.5655 0.759 0.302 0.054 Uiso calc U R 1
H H4C 0.6254 0.7673 0.4004 0.054 Uiso calc U R 1
C C5 0.4433(6) 0.8710(9) 0.2979(6) 0.031(2) Uani d . . 1
H H5A 0.4028 0.8711 0.3107 0.046 Uiso calc U R 1
H H5B 0.4272 0.8154 0.2473 0.046 Uiso calc U R 1
H H5C 0.4538 0.9679 0.2889 0.046 Uiso calc U R 1
C C6 0.5631(5) 1.0131(8) 0.4676(6) 0.025(2) Uani d . . 1
H H6 0.572 1.0597 0.4287 0.03 Uiso calc U R 1
C C7 0.5789(5) 1.0811(8) 0.5396(6) 0.032(2) Uani d . . 1
H H7 0.6002 1.1729 0.5505 0.039 Uiso calc U R 1
C C8 0.5644(5) 1.0182(8) 0.5972(5) 0.0233(19) Uani d . . 1
H H8 0.5736 1.0691 0.6452 0.028 Uiso calc U R 1
C C9 0.5366(4) 0.8811(8) 0.5846(5) 0.0170(16) Uani d . . 1
C C10 0.5205(5) 0.8116(9) 0.6460(5) 0.0222(18) Uani d . . 1
H H10 0.5124 0.7092 0.6318 0.027 Uiso calc U R 1
C C11 0.5870(6) 0.8235(10) 0.7349(5) 0.038(2) Uani d . . 1
H H11A 0.6325 0.7839 0.7385 0.057 Uiso calc U R 1
H H11B 0.5756 0.7715 0.7723 0.057 Uiso calc U R 1
H H11C 0.5958 0.9227 0.7515 0.057 Uiso calc U R 1
C C12 0.4463(6) 0.8691(13) 0.6353(7) 0.048(3) Uani d . . 1
H H12A 0.4544 0.9658 0.6565 0.072 Uiso calc U R 1
H H12B 0.4307 0.8101 0.6667 0.072 Uiso calc U R 1
H H12C 0.4066 0.8682 0.576 0.072 Uiso calc U R 1
C C13 0.5364(4) 0.5569(7) 0.5224(4) 0.0106(14) Uani d . . 1
C C14 0.4867(4) 0.4295(7) 0.4910(5) 0.0160(16) Uani d . . 1
H H14A 0.4998 0.3651 0.5382 0.019 Uiso calc U R 1
H H14B 0.4951 0.379 0.4503 0.019 Uiso calc U R 1
C C15 0.4022(4) 0.4741(7) 0.4486(5) 0.0147(15) Uani d . . 1
C C16 0.3493(7) 0.2155(10) 0.5080(8) 0.050(3) Uani d . . 1
H H16A 0.3966 0.1691 0.5208 0.075 Uiso calc U R 1
H H16B 0.3091 0.1917 0.4509 0.075 Uiso calc U R 1
H H16C 0.3346 0.1834 0.5474 0.075 Uiso calc U R 1
C C17 0.2750(6) 0.4972(10) 0.4939(7) 0.041(3) Uani d . . 1
H H17A 0.2569 0.4565 0.5285 0.061 Uiso calc U R 1
H H17B 0.2364 0.4841 0.4347 0.061 Uiso calc U R 1
H H17C 0.2847 0.598 0.506 0.061 Uiso calc U R 1
C C18 0.4341(7) 0.4480(13) 0.6285(7) 0.059(4) Uani d . . 1
H H18A 0.4344 0.5493 0.6385 0.088 Uiso calc U R 1
H H18B 0.4847 0.4183 0.6416 0.088 Uiso calc U R 1
H H18C 0.4203 0.3969 0.6643 0.088 Uiso calc U R 1
C C19 0.3816(6) 0.2151(9) 0.3398(6) 0.035(2) Uani d . . 1
H H19A 0.3977 0.1698 0.3935 0.052 Uiso calc U R 1
H H19B 0.4249 0.2206 0.3317 0.052 Uiso calc U R 1
H H19C 0.3409 0.1597 0.2945 0.052 Uiso calc U R 1
C C20 0.2435(5) 0.3845(10) 0.2942(7) 0.047(3) Uani d . . 1
H H20A 0.2193 0.3453 0.2377 0.07 Uiso calc U R 1
H H20B 0.2235 0.4791 0.2918 0.07 Uiso calc U R 1
H H20C 0.2328 0.324 0.3292 0.07 Uiso calc U R 1
C C21 0.3646(7) 0.5018(11) 0.2683(6) 0.044(3) Uani d . . 1
H H21A 0.3378 0.4603 0.2123 0.067 Uiso calc U R 1
H H21B 0.4193 0.504 0.2897 0.067 Uiso calc U R 1
H H21C 0.3462 0.5979 0.2656 0.067 Uiso calc U R 1
C C22 0.2875(5) 0.7595(10) 0.3714(6) 0.033(2) Uani d . . 1
H H22A 0.2657 0.6652 0.3643 0.049 Uiso calc U R 1
H H22B 0.2729 0.7983 0.3165 0.049 Uiso calc U R 1
H H22C 0.2684 0.8207 0.3985 0.049 Uiso calc U R 1
N N1 0.4948(3) 0.6698(6) 0.4972(4) 0.0097(12) Uani d . . 1
O O1 0.3675(3) 0.7511(5) 0.4213(3) 0.0192(12) Uani d . . 1
Si Si1 0.36358(15) 0.4090(3) 0.51730(17) 0.0277(6) Uani d . . 1
Si Si2 0.34662(14) 0.3943(2) 0.33912(15) 0.0221(5) Uani d . . 1

loop_
_atom_site_aniso_label
_atom_site_aniso_U_11
_atom_site_aniso_U_22
_atom_site_aniso_U_33
_atom_site_aniso_U_12
_atom_site_aniso_U_13
_atom_site_aniso_U_23
B1 0.007(4) 0.019(4) 0.014(4) -0.001(3) 0.008(4) -0.002(3)
B2 0.009(4) 0.010(4) 0.025(5) -0.002(3) 0.005(4) 0.000(4)
B3 0.012(4) 0.010(4) 0.043(6) 0.003(3) 0.012(5) 0.009(4)
Br1 0.0127(4) 0.0190(4) 0.0329(5) -0.0020(3) 0.0085(4) 0.0005(4)
Br2 0.0219(5) 0.0266(4) 0.0165(4) 0.0041(4) 0.0055(4) 0.0062(4)
Br3 0.0275(6) 0.0394(6) 0.0587(7) 0.0150(4) 0.0241(5) 0.0020(5)
Br4 0.0465(7) 0.0506(6) 0.0341(6) 0.0083(5) 0.0274(5) -0.0070(5)
C1 0.009(4) 0.012(4) 0.014(4) 0.001(3) 0.004(3) -0.001(3)
C2 0.016(4) 0.009(4) 0.025(5) 0.002(3) 0.011(4) 0.004(3)
C3 0.029(5) 0.018(4) 0.021(4) -0.001(4) 0.015(4) 0.007(3)
C4 0.049(7) 0.033(5) 0.041(6) -0.004(5) 0.034(6) 0.006(4)
C5 0.041(6) 0.023(5) 0.027(5) 0.000(4) 0.017(5) 0.002(4)
C6 0.025(5) 0.014(4) 0.035(5) -0.001(3) 0.015(4) 0.006(4)
C7 0.022(5) 0.010(4) 0.051(6) 0.002(3) 0.008(5) 0.003(4)
C8 0.016(4) 0.015(4) 0.020(4) 0.004(3) -0.005(4) -0.005(3)
C9 0.009(4) 0.017(4) 0.016(4) 0.004(3) 0.001(3) -0.002(3)
C10 0.015(4) 0.035(5) 0.011(4) -0.002(4) 0.002(3) -0.010(4)
C11 0.041(6) 0.041(6) 0.016(5) 0.001(5) 0.003(5) -0.009(4)
C12 0.045(7) 0.078(8) 0.028(6) 0.017(6) 0.024(6) 0.012(6)
C13 0.016(4) 0.014(4) 0.006(3) -0.002(3) 0.008(3) -0.002(3)
C14 0.015(4) 0.013(4) 0.020(4) 0.004(3) 0.009(4) 0.007(3)
C15 0.009(4) 0.015(4) 0.021(4) 0.003(3) 0.008(3) 0.004(3)
C16 0.060(8) 0.028(5) 0.088(9) 0.000(5) 0.056(8) 0.020(6)
C17 0.042(7) 0.036(6) 0.059(7) -0.009(5) 0.035(6) -0.006(5)
C18 0.052(8) 0.097(10) 0.043(7) -0.008(7) 0.036(7) 0.021(7)
C19 0.030(6) 0.023(5) 0.039(6) 0.005(4) 0.009(5) -0.005(4)
C20 0.021(5) 0.033(6) 0.059(7) -0.005(4) 0.002(5) -0.028(5)
C21 0.056(8) 0.047(6) 0.022(5) -0.011(6) 0.015(5) -0.008(5)
C22 0.006(4) 0.037(5) 0.037(6) 0.007(4) -0.002(4) -0.006(4)
N1 0.012(3) 0.008(3) 0.008(3) 0.001(2) 0.005(3) 0.001(2)
O1 0.008(3) 0.018(3) 0.023(3) 0.005(2) 0.002(2) 0.000(2)
Si1 0.0249(14) 0.0295(14) 0.0364(16) -0.0048(11) 0.0212(13) 0.0073(11)
Si2 0.0160(12) 0.0170(12) 0.0230(13) -0.0015(9) 0.0029(10) -0.0045(10)

loop_
_atom_type_symbol
_atom_type_description
_atom_type_scat_dispersion_real
_atom_type_scat_dispersion_imag
_atom_type_scat_source
C C 0.0033 0.0016 'International Tables Vol C Tables 4.2.6.8 and 6.1.1.4'
H H 0.0000 0.0000 'International Tables Vol C Tables 4.2.6.8 and 6.1.1.4'
B B 0.0013 0.0007 'International Tables Vol C Tables 4.2.6.8 and 6.1.1.4'
N N 0.0061 0.0033 'International Tables Vol C Tables 4.2.6.8 and 6.1.1.4'
O O 0.0106 0.0060 'International Tables Vol C Tables 4.2.6.8 and 6.1.1.4'
Si Si 0.0817 0.0704 'International Tables Vol C Tables 4.2.6.8 and 6.1.1.4'
Br Br -0.2901 2.4595 'International Tables Vol C Tables 4.2.6.8 and 6.1.1.4'

loop_
_geom_angle_atom_site_label_1
_geom_angle_atom_site_label_2
_geom_angle_atom_site_label_3
_geom_angle
O1 B1 N1 112.3(6)
O1 B1 C15 139.3(7)
N1 B1 C15 108.3(6)
C13 B2 B3 114.7(7)
C13 B2 Br2 104.3(5)
B3 B2 Br2 115.1(5)
C13 B2 Br1 118.2(5)
B3 B2 Br1 95.6(5)
Br2 B2 Br1 109.3(4)
B2 B3 Br4 122.2(6)
B2 B3 Br3 120.6(7)
Br4 B3 Br3 116.9(5)
C2 C1 C9 123.8(7)
C2 C1 N1 118.7(6)
C9 C1 N1 117.5(6)
C6 C2 C1 117.2(7)
C6 C2 C3 119.9(7)
C1 C2 C3 122.9(7)
C2 C3 C5 110.6(7)
C2 C3 C4 112.7(7)
C5 C3 C4 110.7(7)
C2 C3 H3 107.5
C5 C3 H3 107.5
C4 C3 H3 107.5
C3 C4 H4A 109.5
C3 C4 H4B 109.5
H4A C4 H4B 109.5
C3 C4 H4C 109.5
H4A C4 H4C 109.5
H4B C4 H4C 109.5
C3 C5 H5A 109.5
C3 C5 H5B 109.5
H5A C5 H5B 109.5
C3 C5 H5C 109.5
H5A C5 H5C 109.5
H5B C5 H5C 109.5
C7 C6 C2 120.7(8)
C7 C6 H6 119.6
C2 C6 H6 119.6
C6 C7 C8 121.4(8)
C6 C7 H7 119.3
C8 C7 H7 119.3
C9 C8 C7 120.3(8)
C9 C8 H8 119.8
C7 C8 H8 119.8
C8 C9 C1 116.5(7)
C8 C9 C10 121.0(7)
C1 C9 C10 122.5(7)
C9 C10 C11 112.1(7)
C9 C10 C12 110.2(7)
C11 C10 C12 112.7(7)
C9 C10 H10 107.2
C11 C10 H10 107.2
C12 C10 H10 107.2
C10 C11 H11A 109.5
C10 C11 H11B 109.5
H11A C11 H11B 109.5
C10 C11 H11C 109.5
H11A C11 H11C 109.5
H11B C11 H11C 109.5
C10 C12 H12A 109.5
C10 C12 H12B 109.5
H12A C12 H12B 109.5
C10 C12 H12C 109.5
H12A C12 H12C 109.5
H12B C12 H12C 109.5
N1 C13 C14 109.8(6)
N1 C13 B2 131.7(7)
C14 C13 B2 118.5(6)
C13 C14 C15 109.7(6)
C13 C14 H14A 109.7
C15 C14 H14A 109.7
C13 C14 H14B 109.7
C15 C14 H14B 109.7
H14A C14 H14B 108.2
B1 C15 C14 99.9(6)
B1 C15 Si2 114.7(5)
C14 C15 Si2 109.1(5)
B1 C15 Si1 112.8(5)
C14 C15 Si1 108.2(5)
Si2 C15 Si1 111.3(4)
Si1 C16 H16A 109.5
Si1 C16 H16B 109.5
H16A C16 H16B 109.5
Si1 C16 H16C 109.5
H16A C16 H16C 109.5
H16B C16 H16C 109.5
Si1 C17 H17A 109.5
Si1 C17 H17B 109.5
H17A C17 H17B 109.5
Si1 C17 H17C 109.5
H17A C17 H17C 109.5
H17B C17 H17C 109.5
Si1 C18 H18A 109.5
Si1 C18 H18B 109.5
H18A C18 H18B 109.5
Si1 C18 H18C 109.5
H18A C18 H18C 109.5
H18B C18 H18C 109.5
Si2 C19 H19A 109.5
Si2 C19 H19B 109.5
H19A C19 H19B 109.5
Si2 C19 H19C 109.5
H19A C19 H19C 109.5
H19B C19 H19C 109.5
Si2 C20 H20A 109.5
Si2 C20 H20B 109.5
H20A C20 H20B 109.5
Si2 C20 H20C 109.5
H20A C20 H20C 109.5
H20B C20 H20C 109.5
Si2 C21 H21A 109.5
Si2 C21 H21B 109.5
H21A C21 H21B 109.5
Si2 C21 H21C 109.5
H21A C21 H21C 109.5
H21B C21 H21C 109.5
O1 C22 H22A 109.5
O1 C22 H22B 109.5
H22A C22 H22B 109.5
O1 C22 H22C 109.5
H22A C22 H22C 109.5
H22B C22 H22C 109.5
C13 N1 C1 125.5(6)
C13 N1 B1 111.8(6)
C1 N1 B1 122.7(6)
B1 O1 C22 128.2(7)
C17 Si1 C18 106.1(5)
C17 Si1 C16 109.8(5)
C18 Si1 C16 107.2(6)
C17 Si1 C15 113.3(4)
C18 Si1 C15 109.3(4)
C16 Si1 C15 110.8(4)
C20 Si2 C19 108.1(5)
C20 Si2 C21 108.2(6)
C19 Si2 C21 106.8(5)
C20 Si2 C15 114.6(4)
C19 Si2 C15 110.2(4)
C21 Si2 C15 108.5(4)

loop_
_geom_bond_atom_site_label_1
_geom_bond_atom_site_label_2
_geom_bond_distance
B1 O1 1.343(10)
B1 N1 1.510(10)
B1 C15 1.542(11)
B2 C13 1.612(11)
B2 B3 1.715(12)
B2 Br2 2.027(9)
B2 Br1 2.058(8)
B3 Br4 1.886(11)
B3 Br3 1.911(9)
C1 C2 1.400(10)
C1 C9 1.404(10)
C1 N1 1.458(9)
C2 C6 1.381(11)
C2 C3 1.511(11)
C3 C5 1.512(12)
C3 C4 1.542(12)
C3 H3 1.0
C4 H4A 0.98
C4 H4B 0.98
C4 H4C 0.98
C5 H5A 0.98
C5 H5B 0.98
C5 H5C 0.98
C6 C7 1.373(12)
C6 H6 0.95
C7 C8 1.393(12)
C7 H7 0.95
C8 C9 1.394(11)
C8 H8 0.95
C9 C10 1.506(11)
C10 C11 1.515(12)
C10 C12 1.534(13)
C10 H10 1.0
C11 H11A 0.98
C11 H11B 0.98
C11 H11C 0.98
C12 H12A 0.98
C12 H12B 0.98
C12 H12C 0.98
C13 N1 1.299(9)
C13 C14 1.494(10)
C14 C15 1.551(10)
C14 H14A 0.99
C14 H14B 0.99
C15 Si2 1.911(8)
C15 Si1 1.933(7)
C16 Si1 1.857(10)
C16 H16A 0.98
C16 H16B 0.98
C16 H16C 0.98
C17 Si1 1.841(10)
C17 H17A 0.98
C17 H17B 0.98
C17 H17C 0.98
C18 Si1 1.855(12)
C18 H18A 0.98
C18 H18B 0.98
C18 H18C 0.98
C19 Si2 1.847(8)
C19 H19A 0.98
C19 H19B 0.98
C19 H19C 0.98
C20 Si2 1.835(10)
C20 H20A 0.98
C20 H20B 0.98
C20 H20C 0.98
C21 Si2 1.858(10)
C21 H21A 0.98
C21 H21B 0.98
C21 H21C 0.98
C22 O1 1.411(9)
C22 H22A 0.98
C22 H22B 0.98
C22 H22C 0.98
